data_7209068
loop_
_publ_author_name
'Zhu, Xia'
'Chen, Qian'
'Yang, Zhi'
'Li, Bao-Long'
'Li, Hai-Yan'

_publ_section_title
;
 Tuning zinc(ii) coordination polymers based on
 bis(1,2,4-triazol-1-yl)ethane and 5-substituted
 1,3-benzenedicarboxylates: syntheses, structures and properties
;
_journal_issue 3
_journal_name_full CrystEngComm
_journal_page_first 471
_journal_paper_doi 10.1039/c2ce26515j
_journal_volume 15
_journal_year 2013
_chemical_formula_sum 'C14 H13 N6 O4.5 Zn'
_chemical_formula_weight 402.67
_chemical_name_systematic
;
?
;
_space_group_IT_number 2
_symmetry_cell_setting triclinic
_symmetry_Int_Tables_number 2
_symmetry_space_group_name_Hall '-P 1'
_symmetry_space_group_name_H-M 'P -1'
_atom_sites_solution_hydrogens geom
_atom_sites_solution_primary direct
_atom_sites_solution_secondary difmap
_audit_creation_method SHELXL-97
_cell_angle_alpha 79.250(13)
_cell_angle_beta 66.306(10)
_cell_angle_gamma 80.437(13)
_cell_formula_units_Z 2
_cell_length_a 9.3853(14)
_cell_length_b 9.5439(19)
_cell_length_c 10.2148(16)
_cell_measurement_reflns_used 3140
_cell_measurement_temperature 293(2)
_cell_measurement_theta_max 25.3
_cell_measurement_theta_min 3.1
_cell_volume 818.9(3)
_computing_cell_refinement CrystalClear
_computing_data_collection CrystalClear
_computing_data_reduction CrystalStructure
_computing_molecular_graphics 'Bruker SHELXTL'
_computing_publication_material 'Bruker SHELXTL'
_computing_structure_refinement 'SHELXL-97 (Sheldrick, 1997)'
_computing_structure_solution 'SHELXS-97 (Sheldrick, 1990)'
_diffrn_ambient_temperature 293(2)
_diffrn_detector_area_resol_mean 7.31
_diffrn_measured_fraction_theta_full 0.991
_diffrn_measured_fraction_theta_max 0.991
_diffrn_measurement_device_type 'Rigaku Mercury CCD'
_diffrn_measurement_method \w
_diffrn_radiation_monochromator graphite
_diffrn_radiation_source 'fine-focus sealed tube'
_diffrn_radiation_type MoK\a
_diffrn_radiation_wavelength 0.71070
_diffrn_reflns_av_R_equivalents 0.0477
_diffrn_reflns_av_sigmaI/netI 0.0904
_diffrn_reflns_limit_h_max 10
_diffrn_reflns_limit_h_min -11
_diffrn_reflns_limit_k_max 10
_diffrn_reflns_limit_k_min -11
_diffrn_reflns_limit_l_max 12
_diffrn_reflns_limit_l_min -12
_diffrn_reflns_number 7927
_diffrn_reflns_theta_full 25.34
_diffrn_reflns_theta_max 25.34
_diffrn_reflns_theta_min 3.06
_diffrn_standards_decay_% 0
_diffrn_standards_interval_count 0
_diffrn_standards_interval_time 0
_diffrn_standards_number 0
_exptl_absorpt_coefficient_mu 1.537
_exptl_absorpt_correction_T_max 0.8370
_exptl_absorpt_correction_T_min 0.4213
_exptl_absorpt_correction_type multi-scan
_exptl_absorpt_process_details 'Jacobson, R. (1998) Private communication'
_exptl_crystal_colour colorless
_exptl_crystal_density_diffrn 1.633
_exptl_crystal_density_method 'not measured'
_exptl_crystal_description block
_exptl_crystal_F_000 410
_exptl_crystal_size_max 0.68
_exptl_crystal_size_mid 0.37
_exptl_crystal_size_min 0.12
_refine_diff_density_max 1.012
_refine_diff_density_min -0.987
_refine_diff_density_rms 0.250
_refine_ls_extinction_method none
_refine_ls_goodness_of_fit_ref 1.011
_refine_ls_hydrogen_treatment constr
_refine_ls_matrix_type full
_refine_ls_number_parameters 235
_refine_ls_number_reflns 2967
_refine_ls_number_restraints 0
_refine_ls_restrained_S_all 1.011
_refine_ls_R_factor_all 0.0747
_refine_ls_R_factor_gt 0.0495
_refine_ls_shift/su_max 0.000
_refine_ls_shift/su_mean 0.000
_refine_ls_structure_factor_coef Fsqd
_refine_ls_weighting_details 'calc w=1/[\s^2^(Fo^2^)+(0.1497P)^2^+0.0000P] where P=(Fo^2^+2Fc^2^)/3'
_refine_ls_weighting_scheme calc
_refine_ls_wR_factor_gt 0.1342
_refine_ls_wR_factor_ref 0.2245
_reflns_number_gt 2194
_reflns_number_total 2967
_reflns_threshold_expression >2sigma(I)
_cod_data_source_file c2ce26515j.txt
_cod_data_source_block Zn-bte-1,3-bdc
_cod_depositor_comments
;
The following automatic conversions were performed:

'_symmetry_cell_setting' value 'Triclinic' changed to 'triclinic'
according to /home/saulius/struct/CIF-dictionaries/cif_core.dic
dictionary named 'cif_core.dic' version 2.4.2 from
2011-04-26.

'_exptl_absorpt_correction_type' value 'Multi-scan'
changed to 'multi-scan' according to
/home/saulius/struct/CIF-dictionaries/cif_core.dic dictionary named
'cif_core.dic' version 2.4.2 from 2011-04-26.

Automatic conversion script
Id: cif_fix_values 1891 2012-01-12 08:04:46Z andrius 
;
_cod_original_cell_volume 818.9(2)
_cod_original_formula_sum 'C14 H13 N6 O4.50 Zn'
_cod_database_code 7209068

loop_
_symmetry_equiv_pos_as_xyz
'x, y, z'
'-x, -y, -z'

loop_
_atom_site_label
_atom_site_type_symbol
_atom_site_fract_x
_atom_site_fract_y
_atom_site_fract_z
_atom_site_U_iso_or_equiv
_atom_site_adp_type
_atom_site_occupancy
_atom_site_symmetry_multiplicity
_atom_site_calc_flag
_atom_site_refinement_flags
Zn1 Zn 0.33029(8) 0.28730(7) 0.65463(7) 0.0274(3) Uani 1 1 d .
O1 O 0.2940(5) 0.4293(5) 0.7893(5) 0.0334(11) Uani 1 1 d .
O2 O 0.3720(6) 0.2302(5) 0.9006(5) 0.0424(12) Uani 1 1 d .
O3 O 0.2888(6) 0.4111(5) 1.4951(5) 0.0385(11) Uani 1 1 d .
O4 O 0.3264(10) 0.2131(6) 1.4005(6) 0.075(2) Uani 1 1 d .
N1 N 0.8054(6) 0.2400(6) 0.4267(6) 0.0303(12) Uani 1 1 d .
N2 N 0.8090(6) 0.1416(6) 0.5393(6) 0.0378(14) Uani 1 1 d .
N3 N 0.5631(6) 0.2303(6) 0.5693(6) 0.0330(12) Uani 1 1 d .
N4 N 0.9454(6) 0.0463(5) 0.2302(6) 0.0304(12) Uani 1 1 d .
N5 N 0.8743(8) 0.0923(6) 0.1339(7) 0.0460(16) Uani 1 1 d .
N6 N 0.7968(6) -0.1169(5) 0.2600(5) 0.0275(11) Uani 1 1 d .
C1 C 0.9492(8) 0.2738(7) 0.3059(8) 0.0370(16) Uani 1 1 d .
H1A H 1.0106 0.3230 0.3366 0.044 Uiso 1 1 calc R
H1B H 0.9248 0.3370 0.2299 0.044 Uiso 1 1 calc R
C2 C 1.0441(7) 0.1356(7) 0.2483(8) 0.0373(16) Uani 1 1 d .
H2A H 1.1282 0.1595 0.1564 0.045 Uiso 1 1 calc R
H2B H 1.0902 0.0836 0.3152 0.045 Uiso 1 1 calc R
C3 C 0.6590(8) 0.1374(8) 0.6204(7) 0.0397(17) Uani 1 1 d .
H3A H 0.6225 0.0754 0.7059 0.048 Uiso 1 1 calc R
C4 C 0.6604(7) 0.2913(7) 0.4442(7) 0.0304(14) Uani 1 1 d .
H4A H 0.6308 0.3593 0.3793 0.036 Uiso 1 1 calc R
C5 C 0.7872(9) -0.0083(8) 0.1562(8) 0.0467(19) Uani 1 1 d .
H5A H 0.7237 -0.0064 0.1055 0.056 Uiso 1 1 calc R
C6 C 0.8944(8) -0.0768(7) 0.3064(7) 0.0321(14) Uani 1 1 d .
H6A H 0.9229 -0.1270 0.3808 0.039 Uiso 1 1 calc R
C7 C 0.3063(7) 0.4404(6) 1.0161(6) 0.0268(13) Uani 1 1 d .
C8 C 0.3258(7) 0.3641(6) 1.1386(7) 0.0259(13) Uani 1 1 d .
H8A H 0.3600 0.2668 1.1406 0.031 Uiso 1 1 calc R
C9 C 0.2950(7) 0.4311(7) 1.2579(7) 0.0288(14) Uani 1 1 d .
C10 C 0.2467(9) 0.5760(7) 1.2528(7) 0.0400(17) Uani 1 1 d .
H10A H 0.2264 0.6224 1.3318 0.048 Uiso 1 1 calc R
C11 C 0.2284(11) 0.6530(8) 1.1292(9) 0.059(2) Uani 1 1 d .
H11A H 0.1978 0.7510 1.1253 0.071 Uiso 1 1 calc R
C12 C 0.2550(9) 0.5852(7) 1.0148(7) 0.0409(18) Uani 1 1 d .
H12A H 0.2385 0.6366 0.9344 0.049 Uiso 1 1 calc R
C13 C 0.3060(8) 0.3443(7) 1.3933(6) 0.0301(14) Uani 1 1 d .
C14 C 0.3281(7) 0.3611(7) 0.8937(6) 0.0262(13) Uani 1 1 d .
O5 O 0.4153(18) 0.9833(16) 0.0475(18) 0.097(5) Uani 0.50 1 d P

loop_
_atom_site_aniso_label
_atom_site_aniso_U_11
_atom_site_aniso_U_22
_atom_site_aniso_U_33
_atom_site_aniso_U_23
_atom_site_aniso_U_13
_atom_site_aniso_U_12
Zn1 0.0398(5) 0.0258(5) 0.0200(5) -0.0039(3) -0.0142(3) -0.0039(3)
O1 0.056(3) 0.032(2) 0.022(2) -0.0074(19) -0.024(2) 0.000(2)
O2 0.080(4) 0.025(2) 0.029(3) -0.007(2) -0.030(3) 0.005(2)
O3 0.064(3) 0.037(3) 0.024(2) -0.005(2) -0.027(2) -0.003(2)
O4 0.167(7) 0.038(3) 0.037(3) 0.001(3) -0.057(4) -0.015(4)
N1 0.035(3) 0.029(3) 0.030(3) -0.007(2) -0.014(2) -0.004(2)
N2 0.039(3) 0.039(3) 0.033(3) -0.001(3) -0.017(3) 0.005(3)
N3 0.042(3) 0.028(3) 0.028(3) -0.008(2) -0.013(3) 0.002(2)
N4 0.037(3) 0.023(3) 0.030(3) -0.003(2) -0.012(2) -0.006(2)
N5 0.072(4) 0.036(3) 0.049(4) 0.005(3) -0.042(3) -0.018(3)
N6 0.037(3) 0.029(3) 0.021(3) 0.000(2) -0.015(2) -0.011(2)
C1 0.040(4) 0.027(3) 0.044(4) -0.001(3) -0.013(3) -0.014(3)
C2 0.023(3) 0.041(4) 0.041(4) -0.005(3) -0.005(3) -0.006(3)
C3 0.053(4) 0.040(4) 0.022(4) -0.002(3) -0.014(3) 0.003(3)
C4 0.044(4) 0.027(3) 0.024(3) -0.005(3) -0.017(3) -0.002(3)
C5 0.064(5) 0.042(4) 0.045(5) 0.005(4) -0.035(4) -0.010(4)
C6 0.044(4) 0.028(3) 0.025(3) 0.001(3) -0.015(3) -0.006(3)
C7 0.040(3) 0.026(3) 0.018(3) -0.002(2) -0.012(3) -0.007(3)
C8 0.036(3) 0.022(3) 0.028(3) -0.006(3) -0.018(3) -0.005(2)
C9 0.034(3) 0.034(4) 0.023(3) -0.008(3) -0.014(3) -0.005(3)
C10 0.071(5) 0.033(4) 0.023(4) -0.010(3) -0.024(3) -0.002(3)
C11 0.104(7) 0.036(4) 0.048(5) -0.023(4) -0.042(5) 0.020(4)
C12 0.066(5) 0.039(4) 0.026(4) -0.006(3) -0.030(4) 0.007(4)
C13 0.042(4) 0.034(4) 0.013(3) 0.003(3) -0.010(3) -0.010(3)
C14 0.031(3) 0.029(3) 0.019(3) -0.005(3) -0.011(3) 0.000(3)
O5 0.107(11) 0.069(9) 0.097(13) 0.028(9) -0.045(10) 0.008(9)

loop_
_atom_type_symbol
_atom_type_description
_atom_type_scat_dispersion_real
_atom_type_scat_dispersion_imag
_atom_type_scat_source
C C 0.0033 0.0016 'International Tables Vol C Tables 4.2.6.8 and 6.1.1.4'
H H 0.0000 0.0000 'International Tables Vol C Tables 4.2.6.8 and 6.1.1.4'
N N 0.0061 0.0033 'International Tables Vol C Tables 4.2.6.8 and 6.1.1.4'
O O 0.0106 0.0060 'International Tables Vol C Tables 4.2.6.8 and 6.1.1.4'
Zn Zn 0.2839 1.4301 'International Tables Vol C Tables 4.2.6.8 and 6.1.1.4'

loop_
_geom_angle_atom_site_label_1
_geom_angle_atom_site_label_2
_geom_angle_atom_site_label_3
_geom_angle
_geom_angle_site_symmetry_1
_geom_angle_site_symmetry_3
O3 Zn1 O1 101.20(18) 1_554 .
O3 Zn1 N3 103.6(2) 1_554 .
O1 Zn1 N3 107.1(2) . .
O3 Zn1 N6 115.0(2) 1_554 2_656
O1 Zn1 N6 115.6(2) . 2_656
N3 Zn1 N6 113.1(2) . 2_656
C14 O1 Zn1 106.4(4) . .
C13 O3 Zn1 113.2(4) . 1_556
C4 N1 N2 110.9(5) . .
C4 N1 C1 128.6(6) . .
N2 N1 C1 120.5(5) . .
C3 N2 N1 102.0(5) . .
C4 N3 C3 103.3(5) . .
C4 N3 Zn1 124.3(4) . .
C3 N3 Zn1 132.2(5) . .
C6 N4 N5 109.5(5) . .
C6 N4 C2 129.4(6) . .
N5 N4 C2 120.8(5) . .
C5 N5 N4 103.2(6) . .
C6 N6 C5 103.8(5) . .
C6 N6 Zn1 127.1(4) . 2_656
C5 N6 Zn1 128.6(5) . 2_656
N1 C1 C2 110.0(5) . .
N1 C1 H1A 109.7 . .
C2 C1 H1A 109.7 . .
N1 C1 H1B 109.7 . .
C2 C1 H1B 109.7 . .
H1A C1 H1B 108.2 . .
N4 C2 C1 110.6(5) . .
N4 C2 H2A 109.5 . .
C1 C2 H2A 109.5 . .
N4 C2 H2B 109.5 . .
C1 C2 H2B 109.5 . .
H2A C2 H2B 108.1 . .
N2 C3 N3 114.4(6) . .
N2 C3 H3A 122.8 . .
N3 C3 H3A 122.8 . .
N1 C4 N3 109.2(6) . .
N1 C4 H4A 125.4 . .
N3 C4 H4A 125.4 . .
N5 C5 N6 114.1(6) . .
N5 C5 H5A 123.0 . .
N6 C5 H5A 123.0 . .
N6 C6 N4 109.4(5) . .
N6 C6 H6A 125.3 . .
N4 C6 H6A 125.3 . .
C12 C7 C8 118.9(5) . .
C12 C7 C14 121.7(5) . .
C8 C7 C14 119.1(5) . .
C7 C8 C9 120.9(5) . .
C7 C8 H8A 119.6 . .
C9 C8 H8A 119.6 . .
C10 C9 C8 119.1(6) . .
C10 C9 C13 120.9(6) . .
C8 C9 C13 119.9(6) . .
C9 C10 C11 120.0(6) . .
C9 C10 H10A 120.0 . .
C11 C10 H10A 120.0 . .
C10 C11 C12 120.2(7) . .
C10 C11 H11A 119.9 . .
C12 C11 H11A 119.9 . .
C11 C12 C7 120.8(6) . .
C11 C12 H12A 119.6 . .
C7 C12 H12A 119.6 . .
O4 C13 O3 123.6(6) . .
O4 C13 C9 118.7(6) . .
O3 C13 C9 117.7(6) . .
O2 C14 O1 122.0(6) . .
O2 C14 C7 119.6(5) . .
O1 C14 C7 118.4(5) . .

loop_
_geom_bond_atom_site_label_1
_geom_bond_atom_site_label_2
_geom_bond_distance
_geom_bond_site_symmetry_2
Zn1 O3 1.960(4) 1_554
Zn1 O1 2.003(4) .
Zn1 N3 2.020(5) .
Zn1 N6 2.026(5) 2_656
O1 C14 1.270(7) .
O2 C14 1.246(7) .
O3 C13 1.262(8) .
O3 Zn1 1.960(4) 1_556
O4 C13 1.228(8) .
N1 C4 1.319(8) .
N1 N2 1.350(7) .
N1 C1 1.451(8) .
N2 C3 1.319(9) .
N3 C4 1.329(8) .
N3 C3 1.344(8) .
N4 C6 1.328(8) .
N4 N5 1.370(8) .
N4 C2 1.440(8) .
N5 C5 1.293(9) .
N6 C6 1.320(8) .
N6 C5 1.358(8) .
N6 Zn1 2.026(5) 2_656
C1 C2 1.535(9) .
C1 H1A 0.9700 .
C1 H1B 0.9700 .
C2 H2A 0.9700 .
C2 H2B 0.9700 .
C3 H3A 0.9300 .
C4 H4A 0.9300 .
C5 H5A 0.9300 .
C6 H6A 0.9300 .
C7 C12 1.386(9) .
C7 C8 1.388(8) .
C7 C14 1.508(8) .
C8 C9 1.387(8) .
C8 H8A 0.9300 .
C9 C10 1.380(9) .
C9 C13 1.507(8) .
C10 C11 1.397(10) .
C10 H10A 0.9300 .
C11 C12 1.357(10) .
C11 H11A 0.9300 .
C12 H12A 0.9300 .
O5 O5 1.54(3) 2_675

loop_
_geom_torsion_atom_site_label_1
_geom_torsion_atom_site_label_2
_geom_torsion_atom_site_label_3
_geom_torsion_atom_site_label_4
_geom_torsion
_geom_torsion_site_symmetry_1
O3 Zn1 O1 C14 -175.8(4) 1_554
N3 Zn1 O1 C14 -67.7(4) .
N6 Zn1 O1 C14 59.4(4) 2_656
C4 N1 N2 C3 1.1(7) .
C1 N1 N2 C3 -177.4(6) .
O3 Zn1 N3 C4 12.1(5) 1_554
O1 Zn1 N3 C4 -94.4(5) .
N6 Zn1 N3 C4 137.2(5) 2_656
O3 Zn1 N3 C3 -173.3(6) 1_554
O1 Zn1 N3 C3 80.2(6) .
N6 Zn1 N3 C3 -48.2(7) 2_656
C6 N4 N5 C5 -1.4(8) .
C2 N4 N5 C5 -174.8(6) .
C4 N1 C1 C2 -125.9(7) .
N2 N1 C1 C2 52.2(8) .
C6 N4 C2 C1 -108.7(7) .
N5 N4 C2 C1 63.3(8) .
N1 C1 C2 N4 47.4(8) .
N1 N2 C3 N3 -2.6(8) .
C4 N3 C3 N2 3.1(8) .
Zn1 N3 C3 N2 -172.3(5) .
N2 N1 C4 N3 0.8(7) .
C1 N1 C4 N3 179.1(6) .
C3 N3 C4 N1 -2.2(7) .
Zn1 N3 C4 N1 173.6(4) .
N4 N5 C5 N6 -0.2(9) .
C6 N6 C5 N5 1.6(8) .
Zn1 N6 C5 N5 173.8(5) 2_656
C5 N6 C6 N4 -2.4(7) .
Zn1 N6 C6 N4 -174.8(4) 2_656
N5 N4 C6 N6 2.5(8) .
C2 N4 C6 N6 175.2(6) .
C12 C7 C8 C9 -0.2(9) .
C14 C7 C8 C9 -174.9(6) .
C7 C8 C9 C10 -1.0(10) .
C7 C8 C9 C13 175.7(5) .
C8 C9 C10 C11 0.5(11) .
C13 C9 C10 C11 -176.2(7) .
C9 C10 C11 C12 1.3(13) .
C10 C11 C12 C7 -2.5(14) .
C8 C7 C12 C11 1.9(11) .
C14 C7 C12 C11 176.6(8) .
Zn1 O3 C13 O4 9.0(10) 1_556
Zn1 O3 C13 C9 -173.2(4) 1_556
C10 C9 C13 O4 169.2(7) .
C8 C9 C13 O4 -7.5(10) .
C10 C9 C13 O3 -8.7(9) .
C8 C9 C13 O3 174.6(6) .
Zn1 O1 C14 O2 -1.1(7) .
Zn1 O1 C14 C7 -177.8(4) .
C12 C7 C14 O2 -178.8(7) .
C8 C7 C14 O2 -4.2(9) .
C12 C7 C14 O1 -1.9(9) .
C8 C7 C14 O1 172.7(5) .
